data_1547448
loop_
_publ_author_name
'Anuradha R. Pallipurath'
'Jonathan M. Skelton'
'Mark R. Warren'
'Naghmeh Kamali'
'Patrick McArdle'
'Andrea Erxleben'

_publ_section_title
;
 Sulfamerazine: Understanding the Influence of Slip Planes in the
 Polymorphic Phase Transformation through X-Ray Crystallographic Studies
 and ab Initio Lattice Dynamics
;
_journal_name_full 'Molecular Pharmaceutics'
_journal_page_first 3735
_journal_page_last 3748
_journal_paper_doi 10.1021/acs.molpharmaceut.5b00504
_journal_volume 12
_journal_year 2015
_chemical_formula_moiety 'C11 H12 N4 O2 S'
_chemical_formula_sum 'C11 H12 N4 O2 S'
_chemical_formula_weight 264.31
_chemical_name_common Sulfamerazine
_chemical_name_systematic 4-amino-N-(4-methylpyrimidin-2-yl)
_space_group_crystal_system orthorhombic
_space_group_IT_number 61
_space_group_name_Hall '-P 2ac 2ab'
_space_group_name_H-M_alt 'P b c a'
_symmetry_space_group_name_Hall '-P 2ac 2ab'
_symmetry_space_group_name_H-M 'P b c a'
_atom_sites_solution_hydrogens mixed
_cell_angle_alpha 90
_cell_angle_beta 90
_cell_angle_gamma 90
_cell_formula_units_Z 8
_cell_length_a 9.1311(3)
_cell_length_b 11.6667(2)
_cell_length_c 22.8800(4)
_cell_measurement_reflns_used 7669
_cell_measurement_temperature 260
_cell_measurement_theta_max 29.5360
_cell_measurement_theta_min 1.7270
_cell_volume 2437.40(10)
_computing_cell_refinement
;
CrysAlisPro, Agilent Technologies,
Version 1.171.37.34 (release 22-05-2014 CrysAlis171 .NET)
(compiled May 22 2014,16:03:01)
;
_computing_data_collection
;
CrysAlisPro, Agilent Technologies,
Version 1.171.37.34 (release 22-05-2014 CrysAlis171 .NET)
(compiled May 22 2014,16:03:01)
;
_computing_data_reduction
;
CrysAlisPro, Agilent Technologies,
Version 1.171.37.34 (release 22-05-2014 CrysAlis171 .NET)
(compiled May 22 2014,16:03:01)
;
_computing_molecular_graphics OSCAIL
_computing_structure_refinement 'SHELXL-2014/7 (Sheldrick, 2014)'
_computing_structure_solution SHELXT
_diffrn_ambient_temperature 260
_diffrn_measured_fraction_theta_full 0.990
_diffrn_measured_fraction_theta_max 0.973
_diffrn_measurement_device 'CrystalLogic Kappa (3 circle)'
_diffrn_measurement_device_type 'Rigaku Saturn724+ (2x2 bin mode)'
_diffrn_measurement_method
;
omega rotation with 1 degree frames
;
_diffrn_measurement_specimen_support 'MiTeGen loop'
_diffrn_radiation_monochromator 'double crystal Silicon 111'
_diffrn_radiation_source 'Diamond Light Source Beamline I19'
_diffrn_radiation_type Synchrotron
_diffrn_radiation_wavelength 0.68890
_diffrn_reflns_av_R_equivalents 0.0730
_diffrn_reflns_av_unetI/netI 0.0431
_diffrn_reflns_Laue_measured_fraction_full 0.990
_diffrn_reflns_Laue_measured_fraction_max 0.973
_diffrn_reflns_limit_h_max 11
_diffrn_reflns_limit_h_min -12
_diffrn_reflns_limit_k_max 13
_diffrn_reflns_limit_k_min -16
_diffrn_reflns_limit_l_max 32
_diffrn_reflns_limit_l_min -31
_diffrn_reflns_number 21767
_diffrn_reflns_point_group_measured_fraction_full 0.990
_diffrn_reflns_point_group_measured_fraction_max 0.973
_diffrn_reflns_theta_full 24.415
_diffrn_reflns_theta_max 29.471
_diffrn_reflns_theta_min 1.725
_exptl_absorpt_coefficient_mu 0.266
_exptl_absorpt_correction_T_max 1.00000
_exptl_absorpt_correction_T_min 0.96325
_exptl_absorpt_correction_type multi-scan
_exptl_absorpt_process_details
;
CrysAlisPro, Agilent Technologies,
Version 1.171.36.28 (release 01-02-2013 CrysAlis171 .NET)
Empirical absorption correction using spherical harmonics,
implemented in SCALE3 ABSPACK scaling algorithm.
;
_exptl_crystal_colour Colourless
_exptl_crystal_density_diffrn 1.441
_exptl_crystal_description Parallelepiped
_exptl_crystal_F_000 1104
_exptl_crystal_size_max 0.50
_exptl_crystal_size_mid 0.40
_exptl_crystal_size_min 0.20
_refine_diff_density_max 0.268
_refine_diff_density_min -0.391
_refine_diff_density_rms 0.056
_refine_ls_extinction_coef .
_refine_ls_extinction_method none
_refine_ls_goodness_of_fit_ref 0.986
_refine_ls_hydrogen_treatment mixed
_refine_ls_matrix_type full
_refine_ls_number_parameters 176
_refine_ls_number_reflns 3617
_refine_ls_number_restraints 0
_refine_ls_restrained_S_all 0.986
_refine_ls_R_factor_all 0.0767
_refine_ls_R_factor_gt 0.0506
_refine_ls_shift/su_max 0.000
_refine_ls_shift/su_mean 0.000
_refine_ls_structure_factor_coef Fsqd
_refine_ls_weighting_details 'w=1/[\s^2^(Fo^2^)+(0.0463P)^2^+1.4827P] where P=(Fo^2^+2Fc^2^)/3'
_refine_ls_weighting_scheme calc
_refine_ls_wR_factor_gt 0.1140
_refine_ls_wR_factor_ref 0.1323
_reflns_Friedel_coverage 0.000
_reflns_Friedel_fraction_full .
_reflns_Friedel_fraction_max .
_reflns_number_gt 2528
_reflns_number_total 3617
_reflns_threshold_expression 'I > 2\s(I)'
_cod_data_source_file Exp_Form-II2FSynchrotron_Form-II_260K.cif
_cod_data_source_block 260k_smz-f2_a
_cod_database_code 1547448
_shelx_space_group_comment
;
The symmetry employed for this shelxl refinement is uniquely defined
by the following loop, which should always be used as a source of
symmetry information in preference to the above space-group names.
They are only intended as comments.
;
_shelx_estimated_absorpt_t_min 0.879
_shelx_estimated_absorpt_t_max 0.949

loop_
_space_group_symop_operation_xyz
'x, y, z'
'-x+1/2, -y, z+1/2'
'-x, y+1/2, -z+1/2'
'x+1/2, -y+1/2, -z'
'-x, -y, -z'
'x-1/2, y, -z-1/2'
'x, -y-1/2, z-1/2'
'-x-1/2, y-1/2, z'

loop_
_atom_site_label
_atom_site_type_symbol
_atom_site_fract_x
_atom_site_fract_y
_atom_site_fract_z
_atom_site_U_iso_or_equiv
_atom_site_adp_type
_atom_site_occupancy
_atom_site_site_symmetry_order
_atom_site_calc_flag
_atom_site_refinement_flags_posn
_atom_site_refinement_flags_adp
_atom_site_refinement_flags_occupancy
_atom_site_disorder_assembly
_atom_site_disorder_group
S1 S 0.33260(6) 0.34656(4) 0.38977(2) 0.03500(15) Uani 1 1 d . . . . .
O2 O 0.19790(16) 0.39708(13) 0.40961(6) 0.0430(4) Uani 1 1 d . . . . .
O1 O 0.34232(19) 0.22468(12) 0.38628(6) 0.0462(4) Uani 1 1 d . . . . .
N4 N 0.6658(2) 0.42625(15) 0.48541(7) 0.0390(4) Uani 1 1 d . . . . .
N3 N 0.6554(2) 0.28601(14) 0.40910(8) 0.0401(4) Uani 1 1 d . . . . .
N2 N 0.4513(2) 0.39472(15) 0.43764(8) 0.0384(4) Uani 1 1 d . . . . .
N1 N 0.4565(3) 0.5329(2) 0.15529(9) 0.0556(6) Uani 1 1 d . . . . .
C1 C 0.3759(2) 0.40426(16) 0.32186(8) 0.0360(4) Uani 1 1 d . . . . .
C2 C 0.4489(3) 0.33841(19) 0.28051(10) 0.0475(6) Uani 1 1 d . . . . .
H2 H 0.4783 0.2643 0.2897 0.062 Uiso 1 1 calc R U . . .
C3 C 0.4778(3) 0.38272(19) 0.22592(10) 0.0501(6) Uani 1 1 d . . . . .
H3 H 0.5277 0.3382 0.1987 0.065 Uiso 1 1 calc R U . . .
C4 C 0.4333(3) 0.49338(18) 0.21071(9) 0.0421(5) Uani 1 1 d . . . . .
C5 C 0.3604(3) 0.55890(17) 0.25317(10) 0.0444(5) Uani 1 1 d . . . . .
H5 H 0.3299 0.6328 0.2441 0.058 Uiso 1 1 calc R U . . .
C6 C 0.3334(2) 0.51546(17) 0.30812(9) 0.0393(5) Uani 1 1 d . . . . .
H6 H 0.2868 0.5605 0.3360 0.051 Uiso 1 1 calc R U . . .
C7 C 0.5975(2) 0.36638(16) 0.44335(8) 0.0343(4) Uani 1 1 d . . . . .
C8 C 0.8076(3) 0.4010(2) 0.49294(10) 0.0455(5) Uani 1 1 d . . . . .
H8 H 0.8598 0.4399 0.5216 0.059 Uiso 1 1 calc R U . . .
C9 C 0.8787(3) 0.3203(2) 0.46020(10) 0.0457(5) Uani 1 1 d . . . . .
H9 H 0.9776 0.3049 0.4659 0.059 Uiso 1 1 calc R U . . .
C10 C 0.7984(3) 0.26240(18) 0.41823(10) 0.0432(5) Uani 1 1 d . . . . .
C11 C 0.8656(3) 0.1695(2) 0.38182(12) 0.0620(7) Uani 1 1 d . . . . .
H11A H 0.8205 0.0975 0.3912 0.081 Uiso 1 1 calc R U . . .
H11B H 0.9687 0.1653 0.3898 0.081 Uiso 1 1 calc R U . . .
H11C H 0.8506 0.1862 0.3412 0.081 Uiso 1 1 calc R U . . .
H1N2 H 0.418(3) 0.447(2) 0.4593(11) 0.049(7) Uiso 1 1 d . . . . .
H1N1 H 0.511(3) 0.495(2) 0.1353(12) 0.054(8) Uiso 1 1 d . . . . .
H2N1 H 0.454(3) 0.603(3) 0.1484(13) 0.069(9) Uiso 1 1 d . . . . .

loop_
_atom_site_aniso_label
_atom_site_aniso_U_11
_atom_site_aniso_U_22
_atom_site_aniso_U_33
_atom_site_aniso_U_23
_atom_site_aniso_U_13
_atom_site_aniso_U_12
S1 0.0360(3) 0.0366(2) 0.0324(2) -0.00234(17) -0.00015(19) -0.0042(2)
O2 0.0327(9) 0.0578(9) 0.0386(7) -0.0024(6) 0.0015(6) -0.0030(7)
O1 0.0614(11) 0.0348(7) 0.0423(8) -0.0013(6) -0.0004(7) -0.0086(7)
N4 0.0363(11) 0.0440(9) 0.0368(8) -0.0040(7) -0.0042(7) 0.0031(8)
N3 0.0411(11) 0.0387(9) 0.0405(9) -0.0021(7) 0.0038(7) 0.0061(8)
N2 0.0355(11) 0.0409(9) 0.0387(9) -0.0098(7) -0.0039(7) 0.0060(8)
N1 0.0730(17) 0.0496(12) 0.0440(11) 0.0059(9) 0.0196(10) 0.0030(11)
C1 0.0395(12) 0.0361(9) 0.0324(9) -0.0031(7) 0.0026(8) -0.0013(8)
C2 0.0587(16) 0.0404(11) 0.0435(11) 0.0005(8) 0.0085(10) 0.0110(10)
C3 0.0649(17) 0.0435(11) 0.0418(11) -0.0015(9) 0.0149(11) 0.0097(11)
C4 0.0456(14) 0.0415(10) 0.0393(10) 0.0004(8) 0.0053(9) -0.0062(9)
C5 0.0550(15) 0.0316(9) 0.0464(11) 0.0007(8) 0.0075(10) 0.0001(9)
C6 0.0440(13) 0.0341(9) 0.0398(10) -0.0049(7) 0.0071(9) -0.0023(8)
C7 0.0355(12) 0.0354(9) 0.0320(9) 0.0015(7) 0.0018(8) 0.0013(8)
C8 0.0368(13) 0.0575(13) 0.0423(11) 0.0007(9) -0.0038(9) 0.0018(10)
C9 0.0343(13) 0.0568(13) 0.0462(12) 0.0074(10) 0.0022(9) 0.0069(10)
C10 0.0423(13) 0.0442(11) 0.0431(11) 0.0076(9) 0.0103(9) 0.0075(9)
C11 0.0605(19) 0.0577(15) 0.0679(17) -0.0062(12) 0.0120(13) 0.0190(13)

loop_
_atom_type_symbol
_atom_type_description
_atom_type_scat_dispersion_real
_atom_type_scat_dispersion_imag
_atom_type_scat_source
C C 0.0033 0.0016 'International Tables Vol C Tables 4.2.6.8 and 6.1.1.4'
H H 0.0000 0.0000 'International Tables Vol C Tables 4.2.6.8 and 6.1.1.4'
N N 0.0061 0.0033 'International Tables Vol C Tables 4.2.6.8 and 6.1.1.4'
O O 0.0106 0.0060 'International Tables Vol C Tables 4.2.6.8 and 6.1.1.4'
S S 0.1246 0.1234 'International Tables Vol C Tables 4.2.6.8 and 6.1.1.4'

loop_
_geom_angle_atom_site_label_1
_geom_angle_atom_site_label_2
_geom_angle_atom_site_label_3
_geom_angle
_geom_angle_site_symmetry_1
_geom_angle_site_symmetry_3
O1 S1 O2 118.65(10) . .
O1 S1 N2 109.73(9) . .
O2 S1 N2 102.36(9) . .
O1 S1 C1 108.77(9) . .
O2 S1 C1 108.53(10) . .
N2 S1 C1 108.30(10) . .
C8 N4 C7 115.24(18) . .
C7 N3 C10 115.86(19) . .
C7 N2 S1 128.30(14) . .
C7 N2 H1N2 118.0(18) . .
S1 N2 H1N2 113.6(18) . .
C4 N1 H1N1 116.1(19) . .
C4 N1 H2N1 120(2) . .
H1N1 N1 H2N1 116(3) . .
C2 C1 C6 119.73(18) . .
C2 C1 S1 120.23(16) . .
C6 C1 S1 120.01(15) . .
C3 C2 C1 120.1(2) . .
C3 C2 H2 119.9 . .
C1 C2 H2 119.9 . .
C2 C3 C4 121.1(2) . .
C2 C3 H3 119.4 . .
C4 C3 H3 119.4 . .
N1 C4 C3 119.9(2) . .
N1 C4 C5 122.1(2) . .
C3 C4 C5 117.94(19) . .
C6 C5 C4 121.05(19) . .
C6 C5 H5 119.5 . .
C4 C5 H5 119.5 . .
C5 C6 C1 119.99(18) . .
C5 C6 H6 120.0 . .
C1 C6 H6 120.0 . .
N3 C7 N4 127.2(2) . .
N3 C7 N2 119.75(18) . .
N4 C7 N2 113.07(17) . .
N4 C8 C9 122.7(2) . .
N4 C8 H8 118.6 . .
C9 C8 H8 118.6 . .
C8 C9 C10 117.7(2) . .
C8 C9 H9 121.2 . .
C10 C9 H9 121.2 . .
N3 C10 C9 121.3(2) . .
N3 C10 C11 117.2(2) . .
C9 C10 C11 121.4(2) . .
C10 C11 H11A 109.5 . .
C10 C11 H11B 109.5 . .
H11A C11 H11B 109.5 . .
C10 C11 H11C 109.5 . .
H11A C11 H11C 109.5 . .
H11B C11 H11C 109.5 . .

loop_
_geom_bond_atom_site_label_1
_geom_bond_atom_site_label_2
_geom_bond_distance
_geom_bond_site_symmetry_2
S1 O1 1.4268(15) .
S1 O2 1.4374(16) .
S1 N2 1.6402(18) .
S1 C1 1.739(2) .
N4 C8 1.339(3) .
N4 C7 1.343(2) .
N3 C7 1.331(2) .
N3 C10 1.351(3) .
N2 C7 1.382(3) .
N2 H1N2 0.84(3) .
N1 C4 1.366(3) .
N1 H1N1 0.81(3) .
N1 H2N1 0.84(3) .
C1 C2 1.389(3) .
C1 C6 1.390(3) .
C2 C3 1.377(3) .
C2 H2 0.9300 .
C3 C4 1.397(3) .
C3 H3 0.9300 .
C4 C5 1.404(3) .
C5 C6 1.378(3) .
C5 H5 0.9300 .
C6 H6 0.9300 .
C8 C9 1.367(3) .
C8 H8 0.9300 .
C9 C10 1.385(3) .
C9 H9 0.9300 .
C10 C11 1.498(3) .
C11 H11A 0.9600 .
C11 H11B 0.9600 .
C11 H11C 0.9600 .

loop_
_geom_hbond_atom_site_label_D
_geom_hbond_atom_site_label_H
_geom_hbond_atom_site_label_A
_geom_hbond_distance_DH
_geom_hbond_distance_HA
_geom_hbond_distance_DA
_geom_hbond_angle_DHA
_geom_hbond_site_symmetry_A
C6 H6 O1 0.93 2.53 3.425(2) 162.7 8_665
C8 H8 O2 0.93 2.52 3.244(3) 134.5 5_666
C9 H9 O2 0.93 2.62 3.261(3) 126.6 1_655
N2 H1N2 N4 0.84(3) 2.09(3) 2.933(2) 179(2) 5_666
N1 H1N1 O2 0.81(3) 2.30(3) 3.095(3) 170(3) 6_656
N1 H2N1 O1 0.84(3) 2.47(3) 3.047(3) 127(3) 3_655
N1 H2N1 N3 0.84(3) 2.70(3) 3.454(3) 151(3) 3_655

loop_
_geom_torsion_atom_site_label_1
_geom_torsion_atom_site_label_2
_geom_torsion_atom_site_label_3
_geom_torsion_atom_site_label_4
_geom_torsion
_geom_torsion_site_symmetry_1
_geom_torsion_site_symmetry_2
_geom_torsion_site_symmetry_3
_geom_torsion_site_symmetry_4
O1 S1 N2 C7 47.1(2) . . . .
O2 S1 N2 C7 174.01(18) . . . .
C1 S1 N2 C7 -71.5(2) . . . .
O1 S1 C1 C2 -17.3(2) . . . .
O2 S1 C1 C2 -147.71(19) . . . .
N2 S1 C1 C2 101.9(2) . . . .
O1 S1 C1 C6 160.71(17) . . . .
O2 S1 C1 C6 30.3(2) . . . .
N2 S1 C1 C6 -80.1(2) . . . .
C6 C1 C2 C3 -0.7(4) . . . .
S1 C1 C2 C3 177.4(2) . . . .
C1 C2 C3 C4 -0.7(4) . . . .
C2 C3 C4 N1 -176.5(2) . . . .
C2 C3 C4 C5 1.1(4) . . . .
N1 C4 C5 C6 177.5(2) . . . .
C3 C4 C5 C6 0.0(4) . . . .
C4 C5 C6 C1 -1.3(4) . . . .
C2 C1 C6 C5 1.7(3) . . . .
S1 C1 C6 C5 -176.35(18) . . . .
C10 N3 C7 N4 0.3(3) . . . .
C10 N3 C7 N2 -179.01(18) . . . .
C8 N4 C7 N3 0.1(3) . . . .
C8 N4 C7 N2 179.42(18) . . . .
S1 N2 C7 N3 -3.9(3) . . . .
S1 N2 C7 N4 176.68(15) . . . .
C7 N4 C8 C9 0.2(3) . . . .
N4 C8 C9 C10 -0.8(3) . . . .
C7 N3 C10 C9 -0.9(3) . . . .
C7 N3 C10 C11 178.0(2) . . . .
C8 C9 C10 N3 1.2(3) . . . .
C8 C9 C10 C11 -177.7(2) . . . .
